data_2011931
loop_
_publ_author_name
'Nakamura, Naotake'
'Uno, Kenjiro'
'Ogawa, Yoshihiro'

_publ_section_title
;
 1,17-Heptadecanediol
;
_journal_issue 5
_journal_name_full 'Acta Crystallographica Section C'
_journal_page_first 585
_journal_page_last 586
_journal_paper_doi 10.1107/S010827010100213X
_journal_volume 57
_journal_year 2001
_chemical_formula_moiety 'C17 H36 O2'
_chemical_formula_sum 'C17 H36 O2'
_chemical_formula_weight 272.47
_chemical_name_common 1,17-Heptadecanediol
_space_group_IT_number 19
_symmetry_cell_setting orthorhombic
_symmetry_space_group_name_Hall 'P 2ac 2ab'
_symmetry_space_group_name_H-M 'P 21 21 21'
_audit_creation_method 'from TEXRAY.INF file'
_cell_angle_alpha 90.0
_cell_angle_beta 90.0
_cell_angle_gamma 90.0
_cell_formula_units_Z 4
_cell_length_a 7.197(4)
_cell_length_b 47.756(2)
_cell_length_c 5.076(3)
_cell_measurement_reflns_used 24
_cell_measurement_temperature 296.2
_cell_measurement_theta_max 16.2
_cell_measurement_theta_min 9.3
_cell_volume 1744.6(14)
_computing_cell_refinement 'MSC/AFC Diffractometer Control Software'
_computing_data_collection
;MSC/AFC Diffractometer Control Software
(Molecular Structure Corporation, 1992)
;
_computing_data_reduction
;TEXSAN
(Molecular Structure Corporation, 1995)
;
_computing_publication_material TEXSAN
_computing_structure_refinement TEXSAN
_computing_structure_solution
;SAPI91
(Fan, 1991)
;
_diffrn_ambient_temperature 296.2
_diffrn_measurement_device 'Rigaku AFC5R'
_diffrn_measurement_method \w
_diffrn_radiation_monochromator graphite
_diffrn_radiation_source 'Rigaku rotating anode'
_diffrn_radiation_type 'Cu K\a'
_diffrn_radiation_wavelength 1.5418
_diffrn_reflns_av_R_equivalents .043
_diffrn_reflns_av_sigmaI/netI .043
_diffrn_reflns_limit_h_max 8
_diffrn_reflns_limit_h_min -2
_diffrn_reflns_limit_k_max 58
_diffrn_reflns_limit_k_min -1
_diffrn_reflns_limit_l_max 6
_diffrn_reflns_limit_l_min -1
_diffrn_reflns_number 3140
_diffrn_reflns_reduction_process 'Lp corrections applied'
_diffrn_reflns_theta_max 70.57
_diffrn_reflns_theta_min 2.78
_diffrn_standards_decay_% 1.41
_diffrn_standards_interval_count 150
_diffrn_standards_number 3
_exptl_absorpt_coefficient_mu .496
_exptl_absorpt_correction_T_max .999
_exptl_absorpt_correction_T_min .882
_exptl_absorpt_correction_type '\y scans'
_exptl_absorpt_process_details '(North,Phillips & Mathews,1968)'
_exptl_crystal_colour colorless
_exptl_crystal_density_diffrn 1.037
_exptl_crystal_density_meas ?
_exptl_crystal_description plate
_exptl_crystal_F_000 616.00
_exptl_crystal_size_max .8
_exptl_crystal_size_mid .4
_exptl_crystal_size_min .02
_refine_diff_density_max .13
_refine_diff_density_min -.21
_refine_ls_extinction_method none
_refine_ls_goodness_of_fit_all 1.362
_refine_ls_goodness_of_fit_ref 1.459
_refine_ls_hydrogen_treatment mixed
_refine_ls_matrix_type full
_refine_ls_number_constraints 0
_refine_ls_number_parameters 180
_refine_ls_number_reflns 1335
_refine_ls_number_restraints 0
_refine_ls_R_factor_all .0689
_refine_ls_R_factor_gt .0435
_refine_ls_shift/esd_mean .0000
_refine_ls_shift/su_max .0004
_refine_ls_structure_factor_coef F
_refine_ls_weighting_details 'w = 1/[\s^2^(Fo) + 0.00063|Fo|^2^]'
_refine_ls_weighting_scheme calc
_refine_ls_wR_factor_all .0615
_refine_ls_wR_factor_ref .0541
_reflns_number_gt 1335
_reflns_number_total 1929
_reflns_threshold_expression I>2.0\s(I)
_cod_data_source_file bj1023.cif
_cod_data_source_block I
_cod_depositor_comments
;
The following automatic conversions were performed:

'_exptl_crystal_density_meas' value 'not measured' was changed to '?'
- the value is perceived as not measured.

Automatic conversion script
Id: cif_fix_values 3008 2015-01-20 13:52:24Z robertas 
;
_cod_original_cell_volume 1744.0(10)
_cod_original_sg_symbol_H-M 'P 21 21 21   '
_cod_original_formula_sum 'C17 H36 O2 '
_cod_database_code 2011931

loop_
_symmetry_equiv_pos_as_xyz
x,y,z
1/2-x,-y,1/2+z
1/2+x,1/2-y,-z
-x,1/2+y,1/2-z

loop_
_atom_site_aniso_label
_atom_site_aniso_U_11
_atom_site_aniso_U_22
_atom_site_aniso_U_33
_atom_site_aniso_U_12
_atom_site_aniso_U_13
_atom_site_aniso_U_23
O1 .089(2) .0396(7) .0634(9) -.0068(9) .0030(10) -.0031(7)
O2 .0930(10) .0346(7) .0900(10) .0019(8) -.0260(10) -.0007(7)
C1 .094(2) .0385(10) .068(2) -.0040(10) .0080(10) .0090(10)
C2 .086(2) .0419(10) .0510(10) .0030(10) -.005(2) .0036(9)
C3 .0590(10) .0372(9) .0550(10) .0005(10) -.0020(10) -.0007(9)
C4 .0560(10) .0384(9) .0540(10) -.0001(10) -.003(2) -.0029(8)
C5 .0540(10) .0370(9) .0560(10) .0011(9) -.001(2) -.0021(8)
C6 .0500(10) .0371(9) .0590(10) -.0002(9) -.0030(10) -.0042(8)
C7 .0510(10) .0361(9) .0610(10) .0017(9) -.002(2) -.0027(9)
C8 .0520(10) .0359(9) .0590(10) .0002(9) -.0010(10) -.0023(9)
C9 .0520(10) .0362(9) .0600(10) .0010(10) -.0030(10) -.0008(9)
C10 .0530(10) .0362(9) .0590(10) .0000(10) -.0020(10) -.0014(9)
C11 .0510(10) .0360(9) .0590(10) .0012(9) -.001(2) -.0005(9)
C12 .0530(10) .0358(9) .0590(10) .0007(10) -.0010(10) .0008(8)
C13 .0510(10) .0366(9) .0580(10) .0014(9) -.002(2) .0006(8)
C14 .0530(10) .0356(9) .0610(10) -.0011(9) .000(2) .0008(8)
C15 .0540(10) .0371(9) .0600(10) .0014(10) -.001(2) .0006(9)
C16 .0590(10) .0351(9) .0640(10) .0012(10) -.003(2) .0026(9)
C17 .061(2) .0365(9) .0690(10) .0022(10) -.0040(10) .0005(9)

loop_
_atom_site_label
_atom_site_fract_x
_atom_site_fract_y
_atom_site_fract_z
_atom_site_U_iso_or_equiv
_atom_site_thermal_displace_type
_atom_site_calc_flag
_atom_site_calc_attached_atom
_atom_site_refinement_flags
_atom_site_occupancy
O1 .0537(3) -.22814(3) .1416(4) .0639(5) Uani d . . 1.00
O2 .0643(3) .22311(3) .5720(4) .0726(6) Uani d . . 1.00
C1 -.0039(4) -.22534(4) .4087(5) .0667(8) Uani d . . 1.00
C2 .0520(4) -.19783(4) .5280(5) .0596(6) Uani d . . 1.00
C3 -.0346(3) -.17231(4) .4006(4) .0506(6) Uani d . . 1.00
C4 .0377(3) -.14503(4) .5136(4) .0496(6) Uani d . . 1.00
C5 -.0426(3) -.11891(4) .3896(4) .0491(6) Uani d . . 1.00
C6 .0368(3) -.09195(4) .5020(5) .0487(6) Uani d . . 1.00
C7 -.0424(3) -.06553(4) .3802(5) .0493(6) Uani d . . 1.00
C8 .0384(3) -.03881(4) .4937(4) .0487(6) Uani d . . 1.00
C9 -.0411(3) -.01218(4) .3756(4) .0495(5) Uani d . . 1.00
C10 .0394(3) .01444(4) .4918(4) .0494(6) Uani d . . 1.00
C11 -.0401(3) .04115(4) .3767(5) .0485(6) Uani d . . 1.00
C12 .0396(3) .06759(4) .4963(5) .0491(6) Uani d . . 1.00
C13 -.0402(3) .09456(4) .3862(4) .0488(6) Uani d . . 1.00
C14 .0403(3) .12079(4) .5101(5) .0500(6) Uani d . . 1.00
C15 -.0388(3) .14802(4) .4053(4) .0504(6) Uani d . . 1.00
C16 .0472(4) .17350(4) .5363(5) .0528(6) Uani d . . 1.00
C17 -.0281(4) .20100(4) .4375(5) .0552(7) Uani d . . 1.00
H1a -.1354 -.2269 .4159 .0800 Uiso calc C1 . 1.00
H1b .0506 -.2400 .5087 .0800 Uiso calc C1 . 1.00
H1o .170(4) -.2260(6) .144(7) .090(10) Uiso d . . 1.00
H2a .0171 -.1980 .7085 .0715 Uiso calc C2 . 1.00
H2b .1832 -.1962 .5144 .0715 Uiso calc C2 . 1.00
H2o .025(5) .2378(6) .488(8) .120(10) Uiso d . . 1.00
H3a -.0081 -.1727 .2173 .0607 Uiso calc C3 . 1.00
H3b -.1653 -.1730 .4264 .0607 Uiso calc C3 . 1.00
H4a .0095 -.1447 .6964 .0595 Uiso calc C4 . 1.00
H4b .1687 -.1446 .4903 .0595 Uiso calc C4 . 1.00
H5a -.0176 -.1194 .2059 .0589 Uiso calc C5 . 1.00
H5b -.1732 -.1189 .4173 .0589 Uiso calc C5 . 1.00
H6a .0119 -.0916 .6858 .0584 Uiso calc C6 . 1.00
H6b .1674 -.0920 .4741 .0584 Uiso calc C6 . 1.00
H7a -.0177 -.0659 .1963 .0592 Uiso calc C7 . 1.00
H7b -.1729 -.0654 .4084 .0592 Uiso calc C7 . 1.00
H8a .0148 -.0386 .6778 .0584 Uiso calc C8 . 1.00
H8b .1687 -.0389 .4638 .0584 Uiso calc C8 . 1.00
H9a -.0167 -.0123 .1916 .0594 Uiso calc C9 . 1.00
H9b -.1716 -.0121 .4042 .0594 Uiso calc C9 . 1.00
H10a .0159 .0144 .6760 .0592 Uiso calc C10 . 1.00
H10b .1698 .0144 .4619 .0592 Uiso calc C10 . 1.00
H11a -.0154 .0413 .1929 .0582 Uiso calc C11 . 1.00
H11b -.1706 .0411 .4049 .0582 Uiso calc C11 . 1.00
H12a .0164 .0672 .6805 .0590 Uiso calc C12 . 1.00
H12b .1699 .0676 .4660 .0590 Uiso calc C12 . 1.00
H13a -.0160 .0951 .2023 .0586 Uiso calc C13 . 1.00
H13b -.1706 .0945 .4150 .0586 Uiso calc C13 . 1.00
H14a .0172 .1201 .6943 .0600 Uiso calc C14 . 1.00
H14b .1705 .1208 .4796 .0600 Uiso calc C14 . 1.00
H15a -.0159 .1490 .2212 .0605 Uiso calc C15 . 1.00
H15b -.1690 .1482 .4362 .0605 Uiso calc C15 . 1.00
H16a .0243 .1724 .7204 .0634 Uiso calc C16 . 1.00
H16b .1773 .1731 .5052 .0634 Uiso calc C16 . 1.00
H17a -.1578 .2020 .4709 .0662 Uiso calc C17 . 1.00
H17b -.0064 .2026 .2535 .0662 Uiso calc C17 . 1.00

loop_
_atom_type_symbol
_atom_type_scat_dispersion_real
_atom_type_scat_dispersion_imag
_atom_type_scat_source
C .018 .009
;International Tables for Crystallography
(1992, Vol. C, Tables 4.2.6.8 and 6.1.1.1)
;
H .000 .000
;International Tables for Crystallography
(1992, Vol. C, Table 6.1.1.2)
;
O .049 .032
;International Tables for Crystallography
(1992, Vol. C, Tables 4.2.6.8 and 6.1.1.1)
;

loop_
_geom_angle_atom_site_label_1
_geom_angle_atom_site_label_2
_geom_angle_atom_site_label_3
_geom_angle_site_symmetry_1
_geom_angle_site_symmetry_2
_geom_angle_site_symmetry_3
_geom_angle
_geom_angle_publ_flag
O1 C1 C2 1_555 1_555 1_555 112.8(2) yes
C1 C2 C3 1_555 1_555 1_555 115.0(2) yes
C2 C3 C4 1_555 1_555 1_555 112.9(2) yes
C3 C4 C5 1_555 1_555 1_555 114.9(2) yes
C4 C5 C6 1_555 1_555 1_555 113.5(2) yes
C5 C6 C7 1_555 1_555 1_555 114.2(2) yes
C6 C7 C8 1_555 1_555 1_555 113.6(2) yes
C7 C8 C9 1_555 1_555 1_555 114.2(2) yes
C8 C9 C10 1_555 1_555 1_555 113.9(2) yes
C9 C10 C11 1_555 1_555 1_555 114.3(2) yes
C10 C11 C12 1_555 1_555 1_555 113.8(2) yes
C11 C12 C13 1_555 1_555 1_555 114.6(2) yes
C12 C13 C14 1_555 1_555 1_555 113.8(2) yes
C13 C14 C15 1_555 1_555 1_555 114.8(2) yes
C14 C15 C16 1_555 1_555 1_555 112.4(2) yes
C15 C16 C17 1_555 1_555 1_555 114.0(2) yes
O2 C17 C16 1_555 1_555 1_555 108.6(2) yes

loop_
_geom_bond_atom_site_label_1
_geom_bond_atom_site_label_2
_geom_bond_site_symmetry_1
_geom_bond_site_symmetry_2
_geom_bond_distance
_geom_bond_publ_flag
O1 C1 1_555 1_555 1.424(3) yes
O2 C17 1_555 1_555 1.423(3) yes
C1 C2 1_555 1_555 1.501(3) yes
C2 C3 1_555 1_555 1.514(3) yes
C3 C4 1_555 1_555 1.516(3) yes
C4 C5 1_555 1_555 1.512(3) yes
C5 C6 1_555 1_555 1.520(3) yes
C6 C7 1_555 1_555 1.517(3) yes
C7 C8 1_555 1_555 1.516(3) yes
C8 C9 1_555 1_555 1.518(3) yes
C9 C10 1_555 1_555 1.517(3) yes
C10 C11 1_555 1_555 1.515(3) yes
C11 C12 1_555 1_555 1.514(3) yes
C12 C13 1_555 1_555 1.517(3) yes
C13 C14 1_555 1_555 1.517(3) yes
C14 C15 1_555 1_555 1.516(3) yes
C15 C16 1_555 1_555 1.519(3) yes
C16 C17 1_555 1_555 1.507(3) yes

loop_
_geom_torsion_atom_site_label_1
_geom_torsion_atom_site_label_2
_geom_torsion_atom_site_label_3
_geom_torsion_atom_site_label_4
_geom_torsion_site_symmetry_1
_geom_torsion_site_symmetry_2
_geom_torsion_site_symmetry_3
_geom_torsion_site_symmetry_4
_geom_torsion
_geom_torsion_publ_flag
O1 C1 C2 C3 1_555 1_555 1_555 1_555 63.3(3) yes
O2 C17 C16 C15 1_555 1_555 1_555 1_555 -179.3(2) yes
